data_2242870
loop_
_publ_author_name
'Mahdi, Fatiha'
'Sid, Assia'
'Bouchene, Rafika'
'Mosset, Paul'
'Roisnel, Thierry'

_publ_section_title
;
 (<i>E</i>,<i>E</i>)-3-Methyl-2,5-bis(4-methylbenzylidene)cyclopentanone:
 synthesis, characterization, Hirshfeld surface analysis and antibacterial
 activity
;
_journal_coeditor_code FY2134
_journal_issue 4
_journal_name_full 'Acta Crystallographica Section E'
_journal_page_first 506
_journal_page_last 511
_journal_paper_doi 10.1107/S2056989019003827
_journal_volume 75
_journal_year 2019
_chemical_compound_source 'synthesis as described'
_chemical_formula_iupac 'C22 H22 O'
_chemical_formula_moiety 'C22 H22 O'
_chemical_formula_sum 'C22 H22 O'
_chemical_formula_weight 302.39
_chemical_name_systematic
;
(<i>E</i>,<i>E</i>)-3-Methyl-2,5-bis(4-methylbenzylidene)cyclopentanone
;
_space_group_crystal_system monoclinic
_space_group_IT_number 14
_space_group_name_Hall '-P 2yn'
_space_group_name_H-M_alt 'P 1 21/n 1'
_symmetry_space_group_name_Hall '-P 2yn'
_symmetry_space_group_name_H-M 'P 1 21/n 1'
_atom_sites_solution_hydrogens geom
_atom_sites_solution_primary direct
_atom_sites_solution_secondary difmap
_cell_angle_alpha 90
_cell_angle_beta 90.985(4)
_cell_angle_gamma 90
_cell_formula_units_Z 4
_cell_length_a 9.8037(9)
_cell_length_b 8.9815(9)
_cell_length_c 18.8946(17)
_cell_measurement_reflns_used 2848
_cell_measurement_temperature 150
_cell_measurement_theta_max 27.36
_cell_measurement_theta_min 2.36
_cell_volume 1663.5(3)
_computing_cell_refinement
;
APEX3 (Bruker, 2015) and SAINT (Bruker, 2014)
;
_computing_data_collection
;
SAINT (Bruker, 2014)
;
_computing_data_reduction
;
SAINT (Bruker, 2014)
;
_computing_molecular_graphics
;
ORTEP-3 for Windows (Farrugia, 2012) and DIAMOND (Brandenburg & Berndt,
2001)
;
_computing_publication_material
;
<i>CRYSCALc</i> (T. Roisnel, local program, version of 2015)
;
_computing_structure_refinement
;
SHELXL2014 (Sheldrick, 2015b)
;
_computing_structure_solution
;
SHELXT (Sheldrick, 2015a)
;
_diffrn_ambient_temperature 150
_diffrn_detector '(CMOS) PHOTON 100'
_diffrn_measured_fraction_theta_full 0.998
_diffrn_measured_fraction_theta_max 0.998
_diffrn_measurement_device_type 'Bruker D8 VENTURE'
_diffrn_measurement_method 'rotation images'
_diffrn_radiation_monochromator 'multilayer monochromator'
_diffrn_radiation_probe x-ray
_diffrn_radiation_source 'Incoatec microfocus sealed tube'
_diffrn_radiation_type MoK\a
_diffrn_radiation_wavelength 0.71073
_diffrn_reflns_av_R_equivalents 0.1151
_diffrn_reflns_av_unetI/netI 0.0892
_diffrn_reflns_limit_h_max 12
_diffrn_reflns_limit_h_min -12
_diffrn_reflns_limit_k_max 10
_diffrn_reflns_limit_k_min -11
_diffrn_reflns_limit_l_max 24
_diffrn_reflns_limit_l_min -24
_diffrn_reflns_number 15325
_diffrn_reflns_theta_full 25.242
_diffrn_reflns_theta_max 27.485
_diffrn_reflns_theta_min 3.076
_exptl_absorpt_coefficient_mu 0.072
_exptl_absorpt_correction_T_max 0.996
_exptl_absorpt_correction_T_min 0.735
_exptl_absorpt_correction_type multi-scan
_exptl_absorpt_process_details
;
(SADABS; Bruker, 2014)
;
_exptl_crystal_colour colourless
_exptl_crystal_density_diffrn 1.207
_exptl_crystal_description 'thick plate'
_exptl_crystal_F_000 648
_exptl_crystal_size_max 0.520
_exptl_crystal_size_mid 0.280
_exptl_crystal_size_min 0.060
_refine_diff_density_max 0.295
_refine_diff_density_min -0.260
_refine_ls_extinction_method none
_refine_ls_goodness_of_fit_ref 1.118
_refine_ls_hydrogen_treatment constr
_refine_ls_matrix_type full
_refine_ls_number_parameters 211
_refine_ls_number_reflns 3808
_refine_ls_number_restraints 0
_refine_ls_restrained_S_all 1.118
_refine_ls_R_factor_all 0.1172
_refine_ls_R_factor_gt 0.0700
_refine_ls_shift/su_max 0.005
_refine_ls_shift/su_mean 0.000
_refine_ls_structure_factor_coef Fsqd
_refine_ls_weighting_details 'w=1/[\s^2^(Fo^2^)+(0.0652P)^2^+0.4310P] where P=(Fo^2^+2Fc^2^)/3'
_refine_ls_weighting_scheme calc
_refine_ls_wR_factor_gt 0.1522
_refine_ls_wR_factor_ref 0.1713
_reflns_number_gt 2471
_reflns_number_total 3808
_reflns_threshold_expression >2sigma(I)
_cod_data_source_file fy2134sup1.cif
_cod_data_source_block I
_cod_database_code 2242870

loop_
_space_group_symop_operation_xyz
'x, y, z'
'-x+1/2, y+1/2, -z+1/2'
'-x, -y, -z'
'x-1/2, -y-1/2, z-1/2'

loop_
_atom_site_type_symbol
_atom_site_label
_atom_site_fract_x
_atom_site_fract_y
_atom_site_fract_z
_atom_site_U_iso_or_equiv
_atom_site_adp_type
_atom_site_calc_flag
_atom_site_occupancy
C C1 0.6385(3) 0.4045(3) -0.09361(12) 0.0385(6) Uani d 1
H H1A 0.6054 0.3291 -0.1273 0.058 Uiso calc 1
H H1B 0.7347 0.4259 -0.1025 0.058 Uiso calc 1
H H1C 0.5848 0.4958 -0.0994 0.058 Uiso calc 1
C C2 0.6242(2) 0.3472(3) -0.01957(12) 0.0274(5) Uani d 1
C C3 0.5158(2) 0.2568(3) -0.00074(13) 0.0357(6) Uani d 1
H H3 0.4503 0.2287 -0.0359 0.043 Uiso calc 1
C C4 0.5009(2) 0.2070(3) 0.06766(12) 0.0316(6) Uani d 1
H H4 0.4260 0.1443 0.0785 0.038 Uiso calc 1
C C5 0.5940(2) 0.2468(2) 0.12164(11) 0.0227(5) Uani d 1
C C6 0.7056(2) 0.3345(3) 0.10266(12) 0.0286(5) Uani d 1
H H6 0.7722 0.3611 0.1375 0.034 Uiso calc 1
C C7 0.7195(2) 0.3824(3) 0.03386(12) 0.0308(6) Uani d 1
H H7 0.7964 0.4414 0.0223 0.037 Uiso calc 1
C C8 0.5659(2) 0.1961(3) 0.19360(12) 0.0242(5) Uani d 1
H H8 0.4994 0.1195 0.1962 0.029 Uiso calc 1
C C9 0.6180(2) 0.2391(2) 0.25660(12) 0.0226(5) Uani d 1
C C10 0.5636(2) 0.1772(2) 0.32316(12) 0.0232(5) Uani d 1
O O11 0.49025(16) 0.06702(19) 0.32852(8) 0.0328(4) Uani d 1
C C12 0.6133(2) 0.2716(2) 0.38293(12) 0.0228(5) Uani d 1
C C13 0.6898(2) 0.4010(2) 0.35203(11) 0.0244(5) Uani d 1
H H13A 0.7731 0.4227 0.3805 0.029 Uiso calc 1
H H13B 0.6318 0.4913 0.3506 0.029 Uiso calc 1
C C14 0.7269(2) 0.3520(2) 0.27653(12) 0.0235(5) Uani d 1
H H14 0.7247 0.4386 0.2433 0.028 Uiso calc 1
C C15 0.8679(2) 0.2773(3) 0.27741(13) 0.0315(6) Uani d 1
H H15A 0.8700 0.1980 0.3130 0.047 Uiso calc 1
H H15B 0.9381 0.3515 0.2891 0.047 Uiso calc 1
H H15C 0.8856 0.2349 0.2307 0.047 Uiso calc 1
C C16 0.5869(2) 0.2357(2) 0.44987(11) 0.0236(5) Uani d 1
H H16 0.5378 0.1453 0.4553 0.028 Uiso calc 1
C C17 0.6207(2) 0.3119(2) 0.51624(11) 0.0230(5) Uani d 1
C C18 0.6069(2) 0.2345(3) 0.57982(12) 0.0262(5) Uani d 1
H H18 0.5783 0.1335 0.5787 0.031 Uiso calc 1
C C19 0.6338(2) 0.3014(3) 0.64411(12) 0.0288(6) Uani d 1
H H19 0.6255 0.2451 0.6864 0.035 Uiso calc 1
C C20 0.6730(2) 0.4508(3) 0.64823(12) 0.0269(5) Uani d 1
C C21 0.6866(2) 0.5284(3) 0.58517(12) 0.0274(5) Uani d 1
H H21 0.7138 0.6299 0.5866 0.033 Uiso calc 1
C C22 0.6614(2) 0.4612(3) 0.52014(12) 0.0247(5) Uani d 1
H H22 0.6718 0.5170 0.4779 0.030 Uiso calc 1
C C23 0.6981(3) 0.5255(3) 0.71853(13) 0.0394(7) Uani d 1
H H23A 0.7168 0.6314 0.7110 0.059 Uiso calc 1
H H23B 0.7766 0.4790 0.7425 0.059 Uiso calc 1
H H23C 0.6172 0.5147 0.7478 0.059 Uiso calc 1

loop_
_atom_site_aniso_label
_atom_site_aniso_U_11
_atom_site_aniso_U_22
_atom_site_aniso_U_33
_atom_site_aniso_U_12
_atom_site_aniso_U_13
_atom_site_aniso_U_23
C1 0.0416(15) 0.0411(16) 0.0330(14) -0.0006(12) 0.0010(11) 0.0032(12)
C2 0.0267(12) 0.0281(13) 0.0273(12) 0.0035(10) 0.0014(10) -0.0004(10)
C3 0.0260(12) 0.0494(17) 0.0314(14) -0.0082(11) -0.0056(10) -0.0007(12)
C4 0.0218(12) 0.0392(15) 0.0338(14) -0.0112(10) 0.0002(10) -0.0009(11)
C5 0.0189(10) 0.0199(11) 0.0293(12) 0.0013(9) 0.0013(9) 0.0003(9)
C6 0.0218(11) 0.0329(14) 0.0309(13) -0.0075(10) -0.0032(9) -0.0017(11)
C7 0.0279(12) 0.0310(14) 0.0337(13) -0.0112(10) 0.0049(10) 0.0000(11)
C8 0.0168(10) 0.0214(12) 0.0346(13) 0.0001(9) 0.0000(9) 0.0012(10)
C9 0.0180(10) 0.0180(11) 0.0318(12) 0.0041(8) 0.0001(9) 0.0022(10)
C10 0.0198(11) 0.0198(11) 0.0299(12) 0.0018(9) -0.0011(9) 0.0049(10)
O11 0.0343(9) 0.0284(9) 0.0357(10) -0.0127(8) -0.0001(7) 0.0056(8)
C12 0.0191(10) 0.0178(11) 0.0314(12) 0.0040(8) -0.0008(9) 0.0037(10)
C13 0.0240(11) 0.0192(12) 0.0298(12) -0.0016(9) -0.0013(9) 0.0019(10)
C14 0.0202(11) 0.0203(12) 0.0299(12) -0.0027(9) 0.0016(9) 0.0031(10)
C15 0.0212(11) 0.0354(15) 0.0380(14) -0.0036(10) -0.0009(10) -0.0031(11)
C16 0.0205(11) 0.0180(11) 0.0323(13) 0.0033(9) 0.0017(9) 0.0041(10)
C17 0.0168(10) 0.0234(12) 0.0289(12) 0.0040(9) 0.0029(9) 0.0053(10)
C18 0.0208(11) 0.0248(13) 0.0331(13) 0.0035(9) 0.0032(9) 0.0065(10)
C19 0.0222(11) 0.0374(14) 0.0271(13) 0.0108(10) 0.0050(9) 0.0104(11)
C20 0.0164(10) 0.0387(14) 0.0258(12) 0.0111(10) 0.0011(9) -0.0002(11)
C21 0.0223(11) 0.0247(13) 0.0352(14) 0.0049(9) 0.0017(10) 0.0018(10)
C22 0.0227(11) 0.0263(13) 0.0252(12) 0.0043(9) 0.0005(9) 0.0061(10)
C23 0.0380(14) 0.0501(17) 0.0302(14) 0.0100(12) 0.0005(11) -0.0021(12)

loop_
_atom_type_symbol
_atom_type_description
_atom_type_scat_dispersion_real
_atom_type_scat_dispersion_imag
_atom_type_scat_source
C C 0.0033 0.0016 'International Tables Vol C Tables 4.2.6.8 and 6.1.1.4'
H H 0.0000 0.0000 'International Tables Vol C Tables 4.2.6.8 and 6.1.1.4'
O O 0.0106 0.0060 'International Tables Vol C Tables 4.2.6.8 and 6.1.1.4'

loop_
_geom_angle_atom_site_label_1
_geom_angle_atom_site_label_2
_geom_angle_atom_site_label_3
_geom_angle
C2 C1 H1A 109.5
C2 C1 H1B 109.5
H1A C1 H1B 109.5
C2 C1 H1C 109.5
H1A C1 H1C 109.5
H1B C1 H1C 109.5
C3 C2 C7 116.8(2)
C3 C2 C1 121.6(2)
C7 C2 C1 121.6(2)
C4 C3 C2 121.6(2)
C4 C3 H3 119.2
C2 C3 H3 119.2
C3 C4 C5 121.4(2)
C3 C4 H4 119.3
C5 C4 H4 119.3
C6 C5 C4 117.3(2)
C6 C5 C8 125.0(2)
C4 C5 C8 117.7(2)
C7 C6 C5 120.5(2)
C7 C6 H6 119.7
C5 C6 H6 119.7
C6 C7 C2 122.3(2)
C6 C7 H7 118.9
C2 C7 H7 118.9
C9 C8 C5 131.2(2)
C9 C8 H8 114.4
C5 C8 H8 114.4
C8 C9 C10 120.4(2)
C8 C9 C14 131.9(2)
C10 C9 C14 107.62(18)
O11 C10 C9 126.3(2)
O11 C10 C12 125.5(2)
C9 C10 C12 108.17(19)
C16 C12 C10 121.0(2)
C16 C12 C13 131.3(2)
C10 C12 C13 107.73(18)
C12 C13 C14 105.37(18)
C12 C13 H13A 110.7
C14 C13 H13A 110.7
C12 C13 H13B 110.7
C14 C13 H13B 110.7
H13A C13 H13B 108.8
C9 C14 C15 109.94(18)
C9 C14 C13 104.13(17)
C15 C14 C13 109.97(18)
C9 C14 H14 110.9
C15 C14 H14 110.9
C13 C14 H14 110.9
C14 C15 H15A 109.5
C14 C15 H15B 109.5
H15A C15 H15B 109.5
C14 C15 H15C 109.5
H15A C15 H15C 109.5
H15B C15 H15C 109.5
C12 C16 C17 130.9(2)
C12 C16 H16 114.6
C17 C16 H16 114.6
C18 C17 C22 117.6(2)
C18 C17 C16 118.7(2)
C22 C17 C16 123.6(2)
C19 C18 C17 121.5(2)
C19 C18 H18 119.3
C17 C18 H18 119.3
C18 C19 C20 121.1(2)
C18 C19 H19 119.5
C20 C19 H19 119.5
C21 C20 C19 117.7(2)
C21 C20 C23 121.1(2)
C19 C20 C23 121.2(2)
C22 C21 C20 121.6(2)
C22 C21 H21 119.2
C20 C21 H21 119.2
C21 C22 C17 120.6(2)
C21 C22 H22 119.7
C17 C22 H22 119.7
C20 C23 H23A 109.5
C20 C23 H23B 109.5
H23A C23 H23B 109.5
C20 C23 H23C 109.5
H23A C23 H23C 109.5
H23B C23 H23C 109.5

loop_
_geom_bond_atom_site_label_1
_geom_bond_atom_site_label_2
_geom_bond_distance
C1 C2 1.499(3)
C1 H1A 0.9800
C1 H1B 0.9800
C1 H1C 0.9800
C2 C3 1.388(3)
C2 C7 1.400(3)
C3 C4 1.378(3)
C3 H3 0.9500
C4 C5 1.404(3)
C4 H4 0.9500
C5 C6 1.399(3)
C5 C8 1.464(3)
C6 C7 1.379(3)
C6 H6 0.9500
C7 H7 0.9500
C8 C9 1.344(3)
C8 H8 0.9500
C9 C10 1.483(3)
C9 C14 1.515(3)
C10 O11 1.228(3)
C10 C12 1.488(3)
C12 C16 1.335(3)
C12 C13 1.506(3)
C13 C14 1.543(3)
C13 H13A 0.9900
C13 H13B 0.9900
C14 C15 1.536(3)
C14 H14 1.0000
C15 H15A 0.9800
C15 H15B 0.9800
C15 H15C 0.9800
C16 C17 1.462(3)
C16 H16 0.9500
C17 C18 1.396(3)
C17 C22 1.401(3)
C18 C19 1.377(3)
C18 H18 0.9500
C19 C20 1.398(4)
C19 H19 0.9500
C20 C21 1.389(3)
C20 C23 1.504(3)
C21 C22 1.387(3)
C21 H21 0.9500
C22 H22 0.9500
C23 H23A 0.9800
C23 H23B 0.9800
C23 H23C 0.9800

loop_
_geom_hbond_atom_site_label_D
_geom_hbond_atom_site_label_H
_geom_hbond_atom_site_label_A
_geom_hbond_site_symmetry_A
_geom_hbond_distance_DH
_geom_hbond_distance_HA
_geom_hbond_distance_DA
_geom_hbond_angle_DHA
C1 H1C Cg1 3_665 0.98 2.84 3.728(3) 152
C4 H4 Cg2 4_565 0.95 2.75 3.574(2) 146

loop_
_geom_torsion_atom_site_label_1
_geom_torsion_atom_site_label_2
_geom_torsion_atom_site_label_3
_geom_torsion_atom_site_label_4
_geom_torsion
C7 C2 C3 C4 1.4(4)
C1 C2 C3 C4 -178.5(2)
C2 C3 C4 C5 0.8(4)
C3 C4 C5 C6 -2.4(4)
C3 C4 C5 C8 176.5(2)
C4 C5 C6 C7 1.9(3)
C8 C5 C6 C7 -176.9(2)
C5 C6 C7 C2 0.3(4)
C3 C2 C7 C6 -2.0(4)
C1 C2 C7 C6 178.0(2)
C6 C5 C8 C9 13.9(4)
C4 C5 C8 C9 -164.9(2)
C5 C8 C9 C10 175.1(2)
C5 C8 C9 C14 -2.0(4)
C8 C9 C10 O11 14.6(3)
C14 C9 C10 O11 -167.6(2)
C8 C9 C10 C12 -165.43(19)
C14 C9 C10 C12 12.3(2)
O11 C10 C12 C16 4.3(3)
C9 C10 C12 C16 -175.62(19)
O11 C10 C12 C13 -175.4(2)
C9 C10 C12 C13 4.7(2)
C16 C12 C13 C14 160.9(2)
C10 C12 C13 C14 -19.5(2)
C8 C9 C14 C15 -88.7(3)
C10 C9 C14 C15 93.9(2)
C8 C9 C14 C13 153.5(2)
C10 C9 C14 C13 -23.9(2)
C12 C13 C14 C9 26.3(2)
C12 C13 C14 C15 -91.4(2)
C10 C12 C16 C17 -178.0(2)
C13 C12 C16 C17 1.6(4)
C12 C16 C17 C18 -166.3(2)
C12 C16 C17 C22 16.4(4)
C22 C17 C18 C19 -0.8(3)
C16 C17 C18 C19 -178.30(19)
C17 C18 C19 C20 1.5(3)
C18 C19 C20 C21 -1.3(3)
C18 C19 C20 C23 178.0(2)
C19 C20 C21 C22 0.4(3)
C23 C20 C21 C22 -178.8(2)
C20 C21 C22 C17 0.2(3)
C18 C17 C22 C21 0.0(3)
C16 C17 C22 C21 177.3(2)

_cod_database_fobs_code 2242870
